data_2206078
loop_
_publ_author_name
'Sun, Bai-Wang'
'Du Lin'

_publ_section_title
;
 Diazidobis(1,7-phenanthroline)zinc(II)
;
_journal_issue 6
_journal_name_full 'Acta Crystallographica Section E'
_journal_page_first m1099
_journal_page_last m1100
_journal_paper_doi 10.1107/S1600536805014108
_journal_volume 61
_journal_year 2005
_chemical_formula_iupac '[Zn (N3)2 (C12 H8 N2)2]'
_chemical_formula_moiety 'C24 H16 N10 Zn'
_chemical_formula_sum 'C24 H16 N10 Zn'
_chemical_formula_weight 509.84
_chemical_name_systematic
;
Diazidobis(1,7-phenanthroline)zinc(II)
;
_space_group_IT_number 73
_symmetry_cell_setting orthorhombic
_symmetry_space_group_name_Hall '-I 2b 2c'
_symmetry_space_group_name_H-M 'I b c a'
_atom_sites_solution_hydrogens geom
_atom_sites_solution_primary direct
_atom_sites_solution_secondary difmap
_audit_creation_method SHELXL97
_cell_angle_alpha 90.00
_cell_angle_beta 90.00
_cell_angle_gamma 90.00
_cell_formula_units_Z 8
_cell_length_a 13.7823(13)
_cell_length_b 17.5908(17)
_cell_length_c 18.1368(18)
_cell_measurement_reflns_used 18030
_cell_measurement_temperature 223(2)
_cell_measurement_theta_max 30.04
_cell_measurement_theta_min 2.32
_cell_volume 4397.1(7)
_computing_cell_refinement 'SAINT (Bruker, 2002)'
_computing_data_collection 'SMART (Bruker, 2002)'
_computing_data_reduction SAINT
_computing_molecular_graphics 'SHELXTL (Bruker, 2002)'
_computing_publication_material SHELXTL
_computing_structure_refinement 'SHELXL97 (Sheldrick, 1997)'
_computing_structure_solution 'SHELXS97 (Sheldrick, 1997)'
_diffrn_ambient_temperature 223(2)
_diffrn_measured_fraction_theta_full 1.000
_diffrn_measured_fraction_theta_max 0.994
_diffrn_measurement_device_type 'Bruker SMART CCD area-detector'
_diffrn_measurement_method '\f and \w'
_diffrn_radiation_monochromator graphite
_diffrn_radiation_source 'fine-focus sealed tube'
_diffrn_radiation_type MoK\a
_diffrn_radiation_wavelength 0.71073
_diffrn_reflns_av_R_equivalents 0.0544
_diffrn_reflns_av_sigmaI/netI 0.0414
_diffrn_reflns_limit_h_max 16
_diffrn_reflns_limit_h_min -19
_diffrn_reflns_limit_k_max 24
_diffrn_reflns_limit_k_min -24
_diffrn_reflns_limit_l_max 24
_diffrn_reflns_limit_l_min -25
_diffrn_reflns_number 18030
_diffrn_reflns_theta_full 27.50
_diffrn_reflns_theta_max 30.04
_diffrn_reflns_theta_min 2.32
_diffrn_standards_decay_% 0
_diffrn_standards_number 0
_exptl_absorpt_coefficient_mu 1.154
_exptl_absorpt_correction_T_max 0.812
_exptl_absorpt_correction_T_min 0.748
_exptl_absorpt_correction_type multi-scan
_exptl_absorpt_process_details '(SADABS; Sheldrick, 1996)'
_exptl_crystal_colour colourless
_exptl_crystal_density_diffrn 1.540
_exptl_crystal_density_method 'not measured'
_exptl_crystal_description polyhedron
_exptl_crystal_F_000 2080
_exptl_crystal_size_max 0.26
_exptl_crystal_size_mid 0.22
_exptl_crystal_size_min 0.18
_refine_diff_density_max 0.492
_refine_diff_density_min -0.277
_refine_ls_extinction_method none
_refine_ls_goodness_of_fit_ref 1.018
_refine_ls_hydrogen_treatment constr
_refine_ls_matrix_type full
_refine_ls_number_parameters 159
_refine_ls_number_reflns 3214
_refine_ls_number_restraints 0
_refine_ls_restrained_S_all 1.018
_refine_ls_R_factor_all 0.0656
_refine_ls_R_factor_gt 0.0446
_refine_ls_shift/su_max 0.000
_refine_ls_shift/su_mean 0.000
_refine_ls_structure_factor_coef Fsqd
_refine_ls_weighting_details 'calc w = 1/[\s^2^(Fo^2^)+(0.0691P)^2^+1.193P] where P = (Fo^2^+2Fc^2^)/3'
_refine_ls_weighting_scheme calc
_refine_ls_wR_factor_gt 0.1103
_refine_ls_wR_factor_ref 0.1227
_reflns_number_gt 2346
_reflns_number_total 3214
_reflns_threshold_expression I>2\s(I)
_cod_data_source_file su6194.cif
_cod_data_source_block I
_cod_database_code 2206078
_cod_database_fobs_code 2206078

loop_
_symmetry_equiv_pos_as_xyz
'x, y, z'
'-x+1/2, -y, z+1/2'
'-x, y+1/2, -z+1/2'
'x+1/2, -y+1/2, -z'
'x+1/2, y+1/2, z+1/2'
'-x+1, -y+1/2, z+1'
'-x+1/2, y+1, -z+1'
'x+1, -y+1, -z+1/2'
'-x, -y, -z'
'x-1/2, y, -z-1/2'
'x, -y-1/2, z-1/2'
'-x-1/2, y-1/2, z'
'-x+1/2, -y+1/2, -z+1/2'
'x, y+1/2, -z'
'x+1/2, -y, z'
'-x, y, z+1/2'

loop_
_atom_site_label
_atom_site_fract_x
_atom_site_fract_y
_atom_site_fract_z
_atom_site_U_iso_or_equiv
_atom_site_adp_type
_atom_site_calc_flag
_atom_site_refinement_flags
_atom_site_occupancy
_atom_site_type_symbol
Zn1 0.2500 0.186831(18) 0.5000 0.03046(13) Uani d S 1 Zn
N1 0.28503(16) 0.24571(13) 0.41260(13) 0.0556(6) Uani d . 1 N
N2 0.22804(14) 0.26275(12) 0.36704(12) 0.0455(5) Uani d . 1 N
N3 0.1759(2) 0.27972(19) 0.32123(16) 0.0891(9) Uani d . 1 N
N4 0.12407(11) 0.12997(9) 0.47862(9) 0.0275(3) Uani d . 1 N
N5 -0.07213(12) -0.04606(10) 0.34128(11) 0.0352(4) Uani d . 1 N
C1 0.20011(13) 0.04145(12) 0.39642(12) 0.0322(4) Uani d . 1 C
H1A 0.2610 0.0624 0.4079 0.039 Uiso calc R 1 H
C2 0.19409(14) -0.01845(12) 0.34947(12) 0.0343(4) Uani d . 1 C
H2A 0.2513 -0.0388 0.3293 0.041 Uiso calc R 1 H
C3 0.09528(16) -0.11401(11) 0.28265(12) 0.0371(5) Uani d . 1 C
H3A 0.1510 -0.1374 0.2632 0.044 Uiso calc R 1 H
C4 0.00450(16) -0.14043(13) 0.26537(12) 0.0403(5) Uani d . 1 C
H4A -0.0032 -0.1820 0.2333 0.048 Uiso calc R 1 H
C5 -0.07613(15) -0.10478(12) 0.29613(13) 0.0407(5) Uani d . 1 C
H5A -0.1377 -0.1239 0.2839 0.049 Uiso calc R 1 H
C6 -0.05925(14) 0.07644(11) 0.44182(12) 0.0321(4) Uani d . 1 C
H6A -0.1216 0.0597 0.4285 0.039 Uiso calc R 1 H
C7 -0.04867(15) 0.13272(13) 0.49300(11) 0.0351(5) Uani d . 1 C
H7A -0.1031 0.1543 0.5161 0.042 Uiso calc R 1 H
C8 0.04435(16) 0.15738(13) 0.51017(11) 0.0330(4) Uani d . 1 C
H8A 0.0513 0.1955 0.5461 0.040 Uiso calc R 1 H
C9 0.11483(13) 0.07261(10) 0.42825(11) 0.0261(4) Uani d . 1 C
C10 0.10300(14) -0.05116(10) 0.33011(11) 0.0299(4) Uani d . 1 C
C11 0.01741(13) -0.01922(10) 0.35832(11) 0.0273(4) Uani d . 1 C
C12 0.02268(13) 0.04355(10) 0.40913(11) 0.0263(4) Uani d . 1 C

loop_
_atom_site_aniso_label
_atom_site_aniso_U_11
_atom_site_aniso_U_22
_atom_site_aniso_U_33
_atom_site_aniso_U_12
_atom_site_aniso_U_13
_atom_site_aniso_U_23
Zn1 0.02720(19) 0.02784(19) 0.0363(2) 0.000 -0.01262(13) 0.000
N1 0.0437(11) 0.0627(14) 0.0605(14) -0.0178(10) -0.0223(10) 0.0301(11)
N2 0.0431(10) 0.0443(11) 0.0492(12) 0.0018(9) -0.0082(9) 0.0117(9)
N3 0.0705(17) 0.127(2) 0.0702(18) 0.0125(17) -0.0255(15) 0.0412(17)
N4 0.0232(8) 0.0267(8) 0.0326(8) 0.0026(6) -0.0056(6) -0.0019(6)
N5 0.0238(8) 0.0377(9) 0.0441(10) -0.0057(7) -0.0069(7) -0.0015(8)
C1 0.0181(9) 0.0389(11) 0.0397(11) 0.0004(8) -0.0049(7) -0.0055(8)
C2 0.0224(9) 0.0407(11) 0.0398(11) 0.0038(8) -0.0024(8) -0.0071(9)
C3 0.0365(11) 0.0321(10) 0.0425(12) 0.0033(8) -0.0030(9) -0.0056(9)
C4 0.0434(12) 0.0317(11) 0.0457(13) -0.0032(8) -0.0096(10) -0.0075(9)
C5 0.0313(11) 0.0386(12) 0.0520(13) -0.0093(9) -0.0107(9) -0.0042(10)
C6 0.0196(9) 0.0346(10) 0.0421(12) 0.0004(7) -0.0025(8) 0.0017(8)
C7 0.0246(9) 0.0379(11) 0.0430(12) 0.0070(8) 0.0015(8) -0.0024(8)
C8 0.0317(11) 0.0296(10) 0.0376(12) 0.0055(8) -0.0038(8) -0.0041(8)
C9 0.0214(8) 0.0279(9) 0.0289(9) 0.0002(7) -0.0045(7) 0.0007(7)
C10 0.0252(9) 0.0307(10) 0.0338(10) 0.0004(7) -0.0048(8) -0.0023(8)
C11 0.0203(8) 0.0292(9) 0.0325(10) -0.0021(7) -0.0045(7) 0.0003(7)
C12 0.0197(8) 0.0279(9) 0.0313(10) -0.0003(7) -0.0023(7) 0.0020(7)

loop_
_atom_type_symbol
_atom_type_description
_atom_type_scat_dispersion_real
_atom_type_scat_dispersion_imag
_atom_type_scat_source
C C 0.0033 0.0016 'International Tables Vol C Tables 4.2.6.8 and 6.1.1.4'
H H 0.0000 0.0000 'International Tables Vol C Tables 4.2.6.8 and 6.1.1.4'
N N 0.0061 0.0033 'International Tables Vol C Tables 4.2.6.8 and 6.1.1.4'
Zn Zn 0.2839 1.4301 'International Tables Vol C Tables 4.2.6.8 and 6.1.1.4'

loop_
_geom_angle_atom_site_label_1
_geom_angle_atom_site_label_2
_geom_angle_atom_site_label_3
_geom_angle_site_symmetry_1
_geom_angle_site_symmetry_3
_geom_angle
_geom_angle_publ_flag
N1 Zn1 N1 7_545 . 115.98(15) y
N1 Zn1 N4 7_545 . 101.76(8) y
N1 Zn1 N4 . . 108.41(8) y
N1 Zn1 N4 7_545 7_545 108.41(8) ?
N1 Zn1 N4 . 7_545 101.76(8) ?
N4 Zn1 N4 . 7_545 121.29(9) y
N2 N1 Zn1 . . 122.60(18) y
N3 N2 N1 . . 177.4(3) y
C8 N4 C9 . . 118.58(17) y
C8 N4 Zn1 . . 116.33(13) y
C9 N4 Zn1 . . 124.61(13) y
C5 N5 C11 . . 116.86(18) ?
C2 C1 C9 . . 120.28(17) ?
C2 C1 H1A . . 119.9 ?
C9 C1 H1A . . 119.9 ?
C1 C2 C10 . . 121.46(18) ?
C1 C2 H2A . . 119.3 ?
C10 C2 H2A . . 119.3 ?
C4 C3 C10 . . 118.4(2) ?
C4 C3 H3A . . 120.8 ?
C10 C3 H3A . . 120.8 ?
C3 C4 C5 . . 118.9(2) ?
C3 C4 H4A . . 120.5 ?
C5 C4 H4A . . 120.5 ?
N5 C5 C4 . . 124.61(19) ?
N5 C5 H5A . . 117.7 ?
C4 C5 H5A . . 117.7 ?
C7 C6 C12 . . 120.10(18) ?
C7 C6 H6A . . 119.9 ?
C12 C6 H6A . . 119.9 ?
C6 C7 C8 . . 118.53(19) ?
C6 C7 H7A . . 120.7 ?
C8 C7 H7A . . 120.7 ?
N4 C8 C7 . . 123.58(19) ?
N4 C8 H8A . . 118.2 ?
C7 C8 H8A . . 118.2 ?
N4 C9 C12 . . 120.99(17) ?
N4 C9 C1 . . 118.66(16) ?
C12 C9 C1 . . 120.33(17) ?
C11 C10 C3 . . 118.34(17) ?
C11 C10 C2 . . 119.29(17) ?
C3 C10 C2 . . 122.36(19) ?
N5 C11 C10 . . 122.83(17) ?
N5 C11 C12 . . 117.29(17) ?
C10 C11 C12 . . 119.86(16) ?
C6 C12 C9 . . 118.14(17) ?
C6 C12 C11 . . 123.17(17) ?
C9 C12 C11 . . 118.69(17) ?

loop_
_geom_bond_atom_site_label_1
_geom_bond_atom_site_label_2
_geom_bond_site_symmetry_2
_geom_bond_distance
_geom_bond_publ_flag
Zn1 N1 7_545 1.954(2) y
Zn1 N1 . 1.954(2) ?
Zn1 N4 . 2.0403(16) y
Zn1 N4 7_545 2.0403(16) ?
N1 N2 . 1.179(3) y
N2 N3 . 1.138(3) y
N4 C8 . 1.329(3) y
N4 C9 . 1.367(2) y
N5 C5 . 1.319(3) y
N5 C11 . 1.357(2) y
C1 C2 . 1.357(3) ?
C1 C9 . 1.420(3) ?
C1 H1A . 0.9400 ?
C2 C10 . 1.425(3) ?
C2 H2A . 0.9400 ?
C3 C4 . 1.371(3) ?
C3 C10 . 1.405(3) ?
C3 H3A . 0.9400 ?
C4 C5 . 1.393(3) ?
C4 H4A . 0.9400 ?
C5 H5A . 0.9400 ?
C6 C7 . 1.365(3) ?
C6 C12 . 1.400(3) ?
C6 H6A . 0.9400 ?
C7 C8 . 1.389(3) ?
C7 H7A . 0.9400 ?
C8 H8A . 0.9400 ?
C9 C12 . 1.412(2) ?
C10 C11 . 1.403(3) ?
C11 C12 . 1.440(3) ?
